data_7210649
loop_
_publ_author_name
'Semerci, Fatih'
'Ye\,silel, Okan Zafer'
'Keskin, Seda'
'Darcan, Cihan'
'Ta\,s, Murat'
'Dal, Hakan'

_publ_section_title
;
 Construction of homo- and heterometallic-pyridine-2,3-dicarboxylate
 metallosupramolecular networks with structural diversity: 1D T5(2) water
 tape and unexpected coordination mode of pyridine-2,3-dicarboxylate
;
_journal_issue 6
_journal_name_full CrystEngComm
_journal_page_first 1244
_journal_paper_doi 10.1039/c2ce26675j
_journal_volume 15
_journal_year 2013
_chemical_formula_moiety 'C16 H14 Ag2 N4 O8, C4 H16 Cu N4, 8(H2 O)'
_chemical_formula_sum 'C20 H46 Ag2 Cu N8 O16'
_chemical_formula_weight 933.93
_chemical_name_systematic
;
?
;
_space_group_crystal_system monoclinic
_space_group_IT_number 15
_space_group_name_Hall '-C 2yc'
_space_group_name_H-M_alt 'C 1 2/c 1'
_symmetry_space_group_name_Hall '-C 2yc'
_symmetry_space_group_name_H-M 'C 1 2/c 1'
_atom_sites_solution_hydrogens geom
_atom_sites_solution_primary direct
_atom_sites_solution_secondary difmap
_audit_creation_date 2012-06-19
_audit_creation_method
;
Olex2 1.1
(compiled Nov 1 2011 20:42:30, GUI svn.r3906)
;
_cell_angle_alpha 90.00
_cell_angle_beta 112.26(3)
_cell_angle_gamma 90.00
_cell_formula_units_Z 4
_cell_length_a 23.396(5)
_cell_length_b 6.654(5)
_cell_length_c 23.775(5)
_cell_measurement_reflns_used 3250
_cell_measurement_temperature 293(2)
_cell_measurement_theta_max 21.77
_cell_measurement_theta_min 2.37
_cell_volume 3425(3)
_computing_cell_refinement 'Bruker SAINT'
_computing_data_collection 'Bruker APEX2'
_computing_data_reduction 'Bruker SAINT'
_computing_molecular_graphics
;
O. V. Dolomanov, L. J. Bourhis, R. J. Gildea, J. A. K. Howard and H. Puschmann,
OLEX2: a complete structure solution, refinement and analysis program.
J. Appl. Cryst. (2009). 42, 339-341.
;
_computing_publication_material
;
O. V. Dolomanov, L. J. Bourhis, R. J. Gildea, J. A. K. Howard and H. Puschmann,
OLEX2: a complete structure solution, refinement and analysis program.
J. Appl. Cryst. (2009). 42, 339-341.
;
_computing_structure_refinement
;
SHELXL, G.M. Sheldrick, Acta Cryst.
2008). A64, 112-122
;
_computing_structure_solution 'SHELXS-97 (Sheldrick, 2008)'
_diffrn_ambient_temperature 293(2)
_diffrn_measured_fraction_theta_full 0.968
_diffrn_measured_fraction_theta_max 0.968
_diffrn_measurement_device_type 'Bruker APEX-II CCD'
_diffrn_measurement_method '\f and \w scans'
_diffrn_radiation_monochromator graphite
_diffrn_radiation_type MoK\a
_diffrn_radiation_wavelength 0.71073
_diffrn_reflns_av_R_equivalents 0.0540
_diffrn_reflns_av_unetI/netI 0.0575
_diffrn_reflns_limit_h_max 31
_diffrn_reflns_limit_h_min -29
_diffrn_reflns_limit_k_max 8
_diffrn_reflns_limit_k_min -8
_diffrn_reflns_limit_l_max 31
_diffrn_reflns_limit_l_min -31
_diffrn_reflns_number 14007
_diffrn_reflns_theta_full 28.55
_diffrn_reflns_theta_max 28.55
_diffrn_reflns_theta_min 3.10
_diffrn_source 'fine-focus sealed tube'
_diffrn_standards_number 0
_exptl_absorpt_coefficient_mu 1.826
_exptl_absorpt_correction_type none
_exptl_crystal_density_diffrn 1.811
_exptl_crystal_density_method 'not measured'
_exptl_crystal_F_000 1892
_exptl_crystal_size_max 0.246
_exptl_crystal_size_mid 0.219
_exptl_crystal_size_min 0.125
_refine_diff_density_max 1.065
_refine_diff_density_min -2.426
_refine_diff_density_rms 0.181
_refine_ls_extinction_method none
_refine_ls_goodness_of_fit_ref 1.106
_refine_ls_hydrogen_treatment constr
_refine_ls_matrix_type full
_refine_ls_number_parameters 221
_refine_ls_number_reflns 4224
_refine_ls_number_restraints 4
_refine_ls_restrained_S_all 1.105
_refine_ls_R_factor_all 0.0983
_refine_ls_R_factor_gt 0.0633
_refine_ls_shift/su_max 0.001
_refine_ls_shift/su_mean 0.000
_refine_ls_structure_factor_coef Fsqd
_refine_ls_weighting_details 'calc w=1/[\s^2^(Fo^2^)+(0.1206P)^2^+0.0000P] where P=(Fo^2^+2Fc^2^)/3'
_refine_ls_weighting_scheme calc
_refine_ls_wR_factor_gt 0.1701
_refine_ls_wR_factor_ref 0.2182
_reflns_number_gt 2683
_reflns_number_total 4224
_reflns_threshold_expression >2\s(I)
_cod_data_source_file c2ce26675j.txt
_cod_data_source_block 4
_cod_original_cell_volume 3425.3
_cod_database_code 7210649

loop_
_space_group_symop_id
_space_group_symop_operation_xyz
1 'x, y, z'
2 '-x, y, -z+1/2'
3 'x+1/2, y+1/2, z'
4 '-x+1/2, y+1/2, -z+1/2'
5 '-x, -y, -z'
6 'x, -y, z-1/2'
7 '-x+1/2, -y+1/2, -z'
8 'x+1/2, -y+1/2, z-1/2'

loop_
_atom_site_label
_atom_site_type_symbol
_atom_site_fract_x
_atom_site_fract_y
_atom_site_fract_z
_atom_site_U_iso_or_equiv
_atom_site_adp_type
_atom_site_occupancy
_atom_site_symmetry_multiplicity
_atom_site_calc_flag
_atom_site_refinement_flags
Ag1 Ag 0.09710(2) 0.21628(9) 0.52415(2) 0.0460(2) Uani 1 1 d .
Cu1 Cu 0.0000 0.75356(14) 0.7500 0.0345(3) Uani 1 2 d S
O8 O 0.0412(2) 0.7578(7) 0.8687(2) 0.0487(12) Uani 1 1 d .
O3 O -0.1226(2) 0.0961(6) 0.60634(17) 0.0431(10) Uani 1 1 d .
O4 O -0.12032(19) 0.4302(6) 0.61384(16) 0.0388(9) Uani 1 1 d .
O2 O 0.0101(2) 0.2431(7) 0.65944(19) 0.0489(12) Uani 1 1 d .
C2 C -0.0211(3) 0.2553(7) 0.5528(2) 0.0258(10) Uani 1 1 d .
C6 C -0.0442(3) 0.2762(8) 0.4495(3) 0.0353(12) Uani 1 1 d .
H6 H -0.0311 0.2730 0.4172 0.042 Uiso 1 1 calc R
O5 O 0.2102(2) 0.2036(8) 0.6822(2) 0.0624(15) Uani 1 1 d D
C4 C -0.1253(3) 0.3043(8) 0.4843(2) 0.0345(12) Uani 1 1 d .
H4 H -0.1670 0.3224 0.4767 0.041 Uiso 1 1 calc R
N2 N 0.1811(2) 0.1381(8) 0.5118(2) 0.0351(10) Uani 1 1 d .
H2A H 0.2027 0.0566 0.5428 0.042 Uiso 1 1 calc R
H2B H 0.1702 0.0642 0.4776 0.042 Uiso 1 1 calc R
N3 N 0.0639(2) 0.5489(9) 0.7529(2) 0.0462(13) Uani 1 1 d .
H3A H 0.0796 0.4919 0.7900 0.055 Uiso 1 1 calc R
H3B H 0.0468 0.4518 0.7253 0.055 Uiso 1 1 calc R
O1 O 0.0832(2) 0.2026(9) 0.6212(2) 0.0607(15) Uani 1 1 d .
N1 N -0.0006(2) 0.2537(6) 0.5069(2) 0.0296(10) Uani 1 1 d .
N4 N 0.0672(3) 0.9540(9) 0.7586(2) 0.0542(16) Uani 1 1 d .
H4A H 0.0560 1.0323 0.7253 0.065 Uiso 1 1 calc R
H4B H 0.0732 1.0334 0.7910 0.065 Uiso 1 1 calc R
C5 C -0.1053(3) 0.3030(9) 0.4365(2) 0.0383(13) Uani 1 1 d .
H5 H -0.1329 0.3199 0.3966 0.046 Uiso 1 1 calc R
O6 O 0.2638(2) 0.1209(8) 0.8092(2) 0.0647(14) Uani 1 1 d D
C3 C -0.0829(3) 0.2786(7) 0.5439(2) 0.0310(12) Uani 1 1 d .
C7 C -0.1095(3) 0.2671(8) 0.5936(2) 0.0318(12) Uani 1 1 d .
O7 O 0.2370(2) 0.4170(8) 0.8752(2) 0.0583(13) Uani 1 1 d D
C1 C 0.0289(3) 0.2310(8) 0.6171(3) 0.0372(14) Uani 1 1 d .
C9 C 0.1127(4) 0.6491(18) 0.7398(4) 0.089(3) Uani 1 1 d .
H9A H 0.1501 0.5696 0.7558 0.107 Uiso 1 1 calc R
H9B H 0.1007 0.6598 0.6961 0.107 Uiso 1 1 calc R
C8 C 0.2238(3) 0.2934(9) 0.5077(3) 0.0387(13) Uani 1 1 d .
H8A H 0.2410 0.3638 0.5462 0.046 Uiso 1 1 calc R
H8B H 0.2011 0.3901 0.4768 0.046 Uiso 1 1 calc R
C10 C 0.1244(4) 0.846(2) 0.7664(6) 0.105(4) Uani 1 1 d .
H10A H 0.1477 0.9233 0.7477 0.126 Uiso 1 1 calc R
H10B H 0.1494 0.8344 0.8094 0.126 Uiso 1 1 calc R
H7A H 0.1975 0.4111 0.8707 0.09(3) Uiso 1 1 d D
H5A H 0.1710 0.1973 0.6564 0.06(2) Uiso 1 1 d D
H5B H 0.2201 0.0986 0.6578 0.06(2) Uiso 1 1 d .
H8C H 0.0637 0.8712 0.8822 0.09(3) Uiso 1 1 d .
H8D H 0.0643 0.6308 0.8822 0.11(3) Uiso 1 1 d .
H7B H 0.2500 0.3192 0.8568 0.06(2) Uiso 1 1 d .
H6A H 0.2343 0.1610 0.7743 0.11(4) Uiso 1 1 d D
H6B H 0.2671 -0.0128 0.8169 0.05(2) Uiso 1 1 d D

loop_
_atom_site_aniso_label
_atom_site_aniso_U_11
_atom_site_aniso_U_22
_atom_site_aniso_U_33
_atom_site_aniso_U_23
_atom_site_aniso_U_13
_atom_site_aniso_U_12
Ag1 0.0362(3) 0.0515(4) 0.0572(3) -0.0005(2) 0.0254(3) -0.0002(2)
Cu1 0.0394(6) 0.0298(5) 0.0357(5) 0.000 0.0157(4) 0.000
O8 0.057(3) 0.042(3) 0.052(2) -0.0003(19) 0.028(2) 0.000(2)
O3 0.061(3) 0.031(2) 0.047(2) 0.0001(18) 0.031(2) -0.0040(19)
O4 0.049(2) 0.031(2) 0.0417(19) -0.0070(17) 0.0231(18) 0.0023(18)
O2 0.044(3) 0.068(3) 0.031(2) 0.0003(18) 0.011(2) 0.006(2)
C2 0.025(3) 0.022(2) 0.031(2) -0.0034(18) 0.012(2) -0.0027(18)
C6 0.038(3) 0.038(3) 0.035(3) -0.001(2) 0.020(2) 0.001(2)
O5 0.045(3) 0.070(4) 0.061(3) -0.008(3) 0.007(3) 0.002(2)
C4 0.031(3) 0.031(3) 0.038(3) 0.001(2) 0.009(2) 0.002(2)
N2 0.028(2) 0.037(3) 0.048(2) 0.002(2) 0.022(2) 0.000(2)
N3 0.050(3) 0.051(3) 0.039(2) -0.005(2) 0.018(2) 0.010(3)
O1 0.026(2) 0.111(5) 0.043(2) 0.001(2) 0.011(2) 0.007(2)
N1 0.019(2) 0.034(2) 0.038(2) -0.0024(17) 0.0130(18) -0.0018(16)
N4 0.064(4) 0.054(3) 0.040(3) 0.006(2) 0.015(3) -0.028(3)
C5 0.042(3) 0.039(3) 0.030(2) 0.001(2) 0.010(2) -0.001(3)
O6 0.066(4) 0.062(4) 0.060(3) -0.011(3) 0.017(3) 0.001(3)
C3 0.044(3) 0.021(2) 0.030(2) -0.0004(19) 0.015(2) -0.003(2)
C7 0.030(3) 0.037(3) 0.033(2) 0.001(2) 0.017(2) 0.003(2)
O7 0.051(3) 0.063(3) 0.067(3) -0.019(3) 0.030(2) -0.014(2)
C1 0.039(3) 0.034(3) 0.031(2) 0.001(2) 0.005(2) 0.000(2)
C9 0.051(5) 0.140(10) 0.084(6) -0.011(7) 0.034(5) -0.002(6)
C8 0.036(3) 0.032(3) 0.048(3) -0.003(2) 0.016(3) 0.000(2)
C10 0.049(5) 0.151(11) 0.125(8) -0.021(8) 0.042(6) -0.040(7)

loop_
_atom_type_symbol
_atom_type_description
_atom_type_scat_dispersion_real
_atom_type_scat_dispersion_imag
_atom_type_scat_source
C C 0.0033 0.0016 'International Tables Vol C Tables 4.2.6.8 and 6.1.1.4'
H H 0.0000 0.0000 'International Tables Vol C Tables 4.2.6.8 and 6.1.1.4'
N N 0.0061 0.0033 'International Tables Vol C Tables 4.2.6.8 and 6.1.1.4'
O O 0.0106 0.0060 'International Tables Vol C Tables 4.2.6.8 and 6.1.1.4'
Cu Cu 0.3201 1.2651 'International Tables Vol C Tables 4.2.6.8 and 6.1.1.4'
Ag Ag -0.8971 1.1015 'International Tables Vol C Tables 4.2.6.8 and 6.1.1.4'

loop_
_geom_angle_atom_site_label_1
_geom_angle_atom_site_label_2
_geom_angle_atom_site_label_3
_geom_angle
_geom_angle_site_symmetry_1
_geom_angle_site_symmetry_3
N2 Ag1 O1 124.88(17) . .
N2 Ag1 N1 161.21(18) . .
N1 Ag1 O1 71.18(17) . .
N3 Cu1 N3 94.4(3) 2_556 .
N3 Cu1 N4 84.4(3) 2_556 2_556
N3 Cu1 N4 176.27(18) . 2_556
N3 Cu1 N4 176.27(18) 2_556 .
N3 Cu1 N4 84.4(3) . .
N4 Cu1 N4 96.9(4) . 2_556
N1 C2 C3 123.1(5) . .
N1 C2 C1 115.7(5) . .
C3 C2 C1 121.2(5) . .
C5 C6 N1 124.6(6) . .
C5 C4 C3 120.0(5) . .
C8 N2 Ag1 121.2(4) . .
C9 N3 Cu1 108.5(6) . .
C1 O1 Ag1 114.5(4) . .
C2 N1 Ag1 121.2(4) . .
C2 N1 C6 116.5(5) . .
C6 N1 Ag1 122.3(4) . .
C10 N4 Cu1 109.2(6) . .
C6 C5 C4 118.0(5) . .
C2 C3 C4 117.7(5) . .
C2 C3 C7 125.5(5) . .
C4 C3 C7 116.6(5) . .
O3 C7 O4 126.5(6) . .
O3 C7 C3 116.3(5) . .
O4 C7 C3 117.0(5) . .
O2 C1 C2 115.4(6) . .
O2 C1 O1 127.3(5) . .
O1 C1 C2 117.4(6) . .
C10 C9 N3 111.1(8) . .
N2 C8 C8 112.4(6) . 7_556
C9 C10 N4 112.2(7) . .

loop_
_geom_bond_atom_site_label_1
_geom_bond_atom_site_label_2
_geom_bond_distance
_geom_bond_site_symmetry_2
Ag1 N2 2.157(4) .
Ag1 O1 2.452(5) .
Ag1 N1 2.177(5) .
Cu1 N3 2.005(5) .
Cu1 N3 2.005(5) 2_556
Cu1 N4 2.012(5) 2_556
Cu1 N4 2.012(5) .
O3 C7 1.245(7) .
O4 C7 1.251(6) .
O2 C1 1.243(8) .
C2 N1 1.350(7) .
C2 C3 1.390(9) .
C2 C1 1.541(7) .
C6 N1 1.367(7) .
C6 C5 1.353(9) .
C4 C5 1.384(9) .
C4 C3 1.400(7) .
N2 C8 1.466(8) .
N3 C9 1.453(11) .
O1 C1 1.250(8) .
N4 C10 1.468(12) .
C3 C7 1.531(8) .
C9 C10 1.436(16) .
C8 C8 1.521(13) 7_556
